data_4032018
loop_
_publ_author_name
'Matsumoto, Shoji'
'Kikuchi, Shu'
'Norita, Naoto'
'Masu, Hyuma'
'Akazome, Motohiro'

_publ_section_title
;
 Formation of Benzimidazoisoquinolinium and Benzimidazoisoindolinum Cyclic
 Systems by the Reaction of 2-(2-Alkynylphenyl)benzimidazoles with Iodine
 and Iodine-Iodine Interaction Including Halogen Bonding in Their Crystal
 Structures.
;
_journal_issue 13
_journal_name_full 'The Journal of organic chemistry'
_journal_page_first 5322
_journal_page_last 5329
_journal_paper_doi 10.1021/acs.joc.6b00607
_journal_volume 81
_journal_year 2016
_chemical_formula_sum 'C21 H14 I4 N2'
_chemical_formula_weight 801.94
_space_group_crystal_system monoclinic
_space_group_IT_number 14
_space_group_name_Hall '-P 2yn'
_space_group_name_H-M_alt 'P 1 21/n 1'
_symmetry_space_group_name_Hall '-P 2yn'
_symmetry_space_group_name_H-M 'P 1 21/n 1'
_atom_sites_solution_hydrogens geom
_cell_angle_alpha 90
_cell_angle_beta 95.4620(10)
_cell_angle_gamma 90
_cell_formula_units_Z 4
_cell_length_a 8.4577(5)
_cell_length_b 9.7547(6)
_cell_length_c 27.5440(16)
_cell_measurement_reflns_used 5099
_cell_measurement_temperature 173
_cell_measurement_theta_max 27.1890
_cell_measurement_theta_min 2.2160
_cell_volume 2262.1(2)
_computing_cell_refinement 'SAINT V8.34A (Bruker AXS Inc., 2013)'
_computing_data_collection 'APEX2 (Bruker AXS, 2006)'
_computing_data_reduction 'SAINT V8.34A (Bruker AXS Inc., 2013)'
_computing_molecular_graphics 'XSHEL (Bruker AXS,2002)'
_computing_publication_material 'XCIF (Bruker AXS, 2001)'
_computing_structure_refinement 'SHELXL-2013 (Sheldrick, 2013)'
_computing_structure_solution 'SHELXS-97 (Sheldrick, 1997)'
_diffrn_ambient_temperature 173
_diffrn_detector_area_resol_mean 8.3333
_diffrn_measured_fraction_theta_full 0.974
_diffrn_measured_fraction_theta_max 0.974
_diffrn_measurement_device_type 'Bruker APEXII CCD area detector'
_diffrn_measurement_method 'Phi and Omega scans'
_diffrn_radiation_monochromator graphite
_diffrn_radiation_type MoK\a
_diffrn_radiation_wavelength 0.71073
_diffrn_reflns_av_R_equivalents 0.0328
_diffrn_reflns_av_unetI/netI 0.0408
_diffrn_reflns_limit_h_max 11
_diffrn_reflns_limit_h_min -9
_diffrn_reflns_limit_k_max 11
_diffrn_reflns_limit_k_min -12
_diffrn_reflns_limit_l_max 34
_diffrn_reflns_limit_l_min -36
_diffrn_reflns_number 12775
_diffrn_reflns_theta_full 27.87
_diffrn_reflns_theta_max 27.87
_diffrn_reflns_theta_min 1.49
_diffrn_source 'fine-focus sealed tube'
_exptl_absorpt_coefficient_mu 5.519
_exptl_absorpt_correction_T_max 0.61
_exptl_absorpt_correction_T_min 0.32
_exptl_absorpt_correction_type empirical
_exptl_absorpt_process_details 'SADABS (Sheldrick 1996)'
_exptl_crystal_colour 'dark purple'
_exptl_crystal_density_diffrn 2.355
_exptl_crystal_density_method 'not measured'
_exptl_crystal_description Plate
_exptl_crystal_F_000 1464
_exptl_crystal_size_max 0.400
_exptl_crystal_size_mid 0.200
_exptl_crystal_size_min 0.100
_refine_diff_density_max 1.476
_refine_diff_density_min -1.388
_refine_ls_extinction_method none
_refine_ls_goodness_of_fit_ref 1.121
_refine_ls_hydrogen_treatment constr
_refine_ls_matrix_type full
_refine_ls_number_parameters 244
_refine_ls_number_reflns 5233
_refine_ls_number_restraints 0
_refine_ls_restrained_S_all 1.121
_refine_ls_R_factor_all 0.0413
_refine_ls_R_factor_gt 0.0323
_refine_ls_shift/su_max 0.002
_refine_ls_shift/su_mean 0.000
_refine_ls_structure_factor_coef Fsqd
_refine_ls_weighting_details 'w=1/[\s^2^(Fo^2^)+(0.0474P)^2^+1.6318P] where P=(Fo^2^+2Fc^2^)/3'
_refine_ls_weighting_scheme calc
_refine_ls_wR_factor_gt 0.0876
_refine_ls_wR_factor_ref 0.1007
_reflns_number_gt 4397
_reflns_number_total 5233
_reflns_threshold_expression 'I > 2\s(I)'
_cod_data_source_file jo6b00607_si_005.cif
_cod_data_source_block 3d_I3
_cod_database_code 4032018

loop_
_space_group_symop_operation_xyz
'x, y, z'
'-x+1/2, y+1/2, -z+1/2'
'-x, -y, -z'
'x-1/2, -y-1/2, z-1/2'

loop_
_atom_site_type_symbol
_atom_site_label
_atom_site_fract_x
_atom_site_fract_y
_atom_site_fract_z
_atom_site_U_iso_or_equiv
_atom_site_adp_type
_atom_site_calc_flag
_atom_site_refinement_flags_adp
_atom_site_refinement_flags_posn
_atom_site_occupancy
C C1 0.5900(5) 0.6858(5) 0.37115(16) 0.0280(10) Uani d . . 1
C C2 0.5635(5) 0.5536(5) 0.39223(17) 0.0271(9) Uani d . . 1
C C3 0.4730(6) 0.4425(5) 0.37473(18) 0.0338(11) Uani d . . 1
H H3 0.4146 0.4446 0.3435 0.041 Uiso calc U R 1
C C4 0.4714(6) 0.3283(5) 0.4046(2) 0.0385(12) Uani d . . 1
H H4 0.411 0.2501 0.3938 0.046 Uiso calc U R 1
C C5 0.5575(6) 0.3272(5) 0.4501(2) 0.0379(12) Uani d . . 1
H H5 0.5547 0.2473 0.4697 0.046 Uiso calc U R 1
C C6 0.6469(6) 0.4376(5) 0.46800(19) 0.0336(11) Uani d . . 1
H H6 0.705 0.4341 0.4992 0.04 Uiso calc U R 1
C C7 0.6495(5) 0.5544(5) 0.43882(16) 0.0266(9) Uani d . . 1
C C8 0.7300(5) 0.6881(5) 0.44659(17) 0.0289(10) Uani d . . 1
C C9 0.8290(6) 0.7431(6) 0.48180(17) 0.0338(11) Uani d . . 1
H H9 0.8629 0.8345 0.4768 0.041 Uiso calc U R 1
C C10 0.7012(5) 0.8926(5) 0.38213(16) 0.0280(9) Uani d . . 1
C C11 0.6166(5) 0.8879(5) 0.33641(17) 0.0288(10) Uani d . . 1
C C12 0.6067(6) 0.9991(5) 0.30486(18) 0.0328(11) Uani d . . 1
H H12 0.5503 0.9936 0.2734 0.039 Uiso calc U R 1
C C13 0.6816(7) 1.1171(6) 0.3211(2) 0.0402(12) Uani d . . 1
H H13 0.6752 1.1961 0.3008 0.048 Uiso calc U R 1
C C14 0.7679(7) 1.1231(5) 0.3672(2) 0.0385(12) Uani d . . 1
H H14 0.8204 1.206 0.3771 0.046 Uiso calc U R 1
C C15 0.7789(6) 1.0124(5) 0.39858(19) 0.0347(11) Uani d . . 1
H H15 0.8366 1.0176 0.4299 0.042 Uiso calc U R 1
C C16 0.4681(5) 0.7003(5) 0.28604(16) 0.0285(10) Uani d . . 1
C C17 0.3264(6) 0.7587(5) 0.26730(19) 0.0357(11) Uani d . . 1
H H17 0.2806 0.8321 0.2838 0.043 Uiso calc U R 1
C C18 0.2526(7) 0.7075(6) 0.2238(2) 0.0461(14) Uani d . . 1
H H18 0.155 0.746 0.2103 0.055 Uiso calc U R 1
C C19 0.3198(7) 0.6021(6) 0.2004(2) 0.0473(15) Uani d . . 1
H H19 0.269 0.5687 0.1705 0.057 Uiso calc U R 1
C C20 0.4586(7) 0.5443(6) 0.2194(2) 0.0458(14) Uani d . . 1
H H20 0.5028 0.4703 0.2028 0.055 Uiso calc U R 1
C C21 0.5366(6) 0.5926(6) 0.26297(19) 0.0382(12) Uani d . . 1
H H21 0.6336 0.5527 0.2764 0.046 Uiso calc U R 1
I I1 0.91598(4) 0.64932(4) 0.54612(2) 0.03626(11) Uani d . . 1
I I2 1.02730(5) 0.48058(5) 0.66216(2) 0.04856(12) Uani d . . 1
I I3 0.85340(4) 0.25755(3) 0.60737(2) 0.03597(11) Uani d . . 1
I I4 0.68221(6) 0.04408(4) 0.55266(2) 0.05321(13) Uani d . . 1
N N1 0.5486(5) 0.7559(4) 0.33020(14) 0.0280(8) Uani d . . 1
N N2 0.6817(5) 0.7640(4) 0.40317(14) 0.0273(8) Uani d . . 1

loop_
_atom_site_aniso_label
_atom_site_aniso_U_11
_atom_site_aniso_U_22
_atom_site_aniso_U_33
_atom_site_aniso_U_12
_atom_site_aniso_U_13
_atom_site_aniso_U_23
C1 0.027(2) 0.036(3) 0.021(2) 0.0060(19) 0.0015(17) -0.0017(19)
C2 0.020(2) 0.034(2) 0.028(2) 0.0028(18) 0.0053(17) -0.0015(19)
C3 0.027(2) 0.045(3) 0.029(3) 0.002(2) 0.0003(19) 0.000(2)
C4 0.036(3) 0.037(3) 0.044(3) -0.003(2) 0.009(2) -0.001(2)
C5 0.039(3) 0.036(3) 0.040(3) 0.006(2) 0.011(2) 0.010(2)
C6 0.031(2) 0.042(3) 0.029(3) 0.007(2) 0.0068(19) 0.004(2)
C7 0.022(2) 0.038(3) 0.020(2) 0.0050(18) 0.0031(16) -0.0007(18)
C8 0.027(2) 0.036(2) 0.024(2) 0.0099(19) 0.0023(18) -0.0020(19)
C9 0.033(3) 0.045(3) 0.022(2) 0.007(2) -0.0018(19) -0.001(2)
C10 0.030(2) 0.033(2) 0.021(2) 0.0047(19) 0.0031(17) -0.0008(18)
C11 0.025(2) 0.037(3) 0.024(2) 0.0025(19) 0.0039(17) -0.0030(19)
C12 0.033(3) 0.041(3) 0.024(2) 0.001(2) 0.0006(19) 0.002(2)
C13 0.043(3) 0.038(3) 0.040(3) 0.003(2) 0.004(2) 0.007(2)
C14 0.042(3) 0.036(3) 0.038(3) -0.004(2) 0.001(2) -0.005(2)
C15 0.033(3) 0.040(3) 0.031(3) -0.003(2) -0.002(2) -0.007(2)
C16 0.026(2) 0.039(3) 0.020(2) -0.0042(19) -0.0027(17) 0.0012(19)
C17 0.035(3) 0.039(3) 0.031(3) -0.001(2) -0.007(2) 0.007(2)
C18 0.049(3) 0.050(3) 0.036(3) -0.009(3) -0.017(2) 0.011(3)
C19 0.057(4) 0.053(3) 0.029(3) -0.019(3) -0.012(2) 0.003(2)
C20 0.042(3) 0.061(4) 0.034(3) -0.011(3) 0.007(2) -0.015(3)
C21 0.028(3) 0.050(3) 0.037(3) 0.003(2) 0.000(2) -0.006(2)
I1 0.03404(19) 0.0501(2) 0.02314(17) 0.00673(14) -0.00493(12) -0.00109(13)
I2 0.0433(2) 0.0723(3) 0.02840(19) -0.00073(18) -0.00562(15) 0.00036(17)
I3 0.03336(19) 0.0458(2) 0.02982(19) 0.01102(14) 0.00843(13) 0.00857(13)
I4 0.0742(3) 0.0389(2) 0.0462(2) 0.00005(18) 0.0039(2) 0.00451(16)
N1 0.027(2) 0.034(2) 0.022(2) 0.0011(16) -0.0009(15) 0.0017(15)
N2 0.029(2) 0.032(2) 0.0190(19) 0.0021(16) -0.0039(15) -0.0024(15)

loop_
_atom_type_symbol
_atom_type_description
_atom_type_scat_dispersion_real
_atom_type_scat_dispersion_imag
_atom_type_scat_source
C C 0.0033 0.0016 'International Tables Vol C Tables 4.2.6.8 and 6.1.1.4'
H H 0.0000 0.0000 'International Tables Vol C Tables 4.2.6.8 and 6.1.1.4'
N N 0.0061 0.0033 'International Tables Vol C Tables 4.2.6.8 and 6.1.1.4'
I I -0.4742 1.8119 'International Tables Vol C Tables 4.2.6.8 and 6.1.1.4'

loop_
_geom_angle_atom_site_label_1
_geom_angle_atom_site_label_2
_geom_angle_atom_site_label_3
_geom_angle
N1 C1 N2 110.5(4)
N1 C1 C2 139.4(4)
N2 C1 C2 110.1(4)
C3 C2 C7 122.7(5)
C3 C2 C1 131.4(4)
C7 C2 C1 105.9(4)
C4 C3 C2 117.3(5)
C4 C3 H3 121.4
C2 C3 H3 121.4
C3 C4 C5 120.5(5)
C3 C4 H4 119.7
C5 C4 H4 119.7
C6 C5 C4 122.6(5)
C6 C5 H5 118.7
C4 C5 H5 118.7
C5 C6 C7 118.0(5)
C5 C6 H6 121.0
C7 C6 H6 121.0
C6 C7 C2 118.9(5)
C6 C7 C8 132.0(4)
C2 C7 C8 109.1(4)
C9 C8 N2 120.6(5)
C9 C8 C7 135.3(5)
N2 C8 C7 104.1(4)
C8 C9 I1 126.4(4)
C8 C9 H9 116.8
I1 C9 H9 116.8
C11 C10 C15 120.6(5)
C11 C10 N2 106.0(4)
C15 C10 N2 133.4(4)
C12 C11 C10 122.5(5)
C12 C11 N1 129.5(4)
C10 C11 N1 108.0(4)
C13 C12 C11 117.0(5)
C13 C12 H12 121.5
C11 C12 H12 121.5
C12 C13 C14 121.0(5)
C12 C13 H13 119.5
C14 C13 H13 119.5
C15 C14 C13 122.1(5)
C15 C14 H14 118.9
C13 C14 H14 118.9
C14 C15 C10 116.7(5)
C14 C15 H15 121.6
C10 C15 H15 121.6
C17 C16 C21 121.9(4)
C17 C16 N1 118.8(4)
C21 C16 N1 119.3(4)
C16 C17 C18 118.5(5)
C16 C17 H17 120.8
C18 C17 H17 120.8
C19 C18 C17 120.2(5)
C19 C18 H18 119.9
C17 C18 H18 119.9
C20 C19 C18 120.9(5)
C20 C19 H19 119.6
C18 C19 H19 119.6
C19 C20 C21 120.7(5)
C19 C20 H20 119.6
C21 C20 H20 119.6
C16 C21 C20 117.8(5)
C16 C21 H21 121.1
C20 C21 H21 121.1
I4 I3 I2 178.938(16)
C1 N1 C11 107.0(4)
C1 N1 C16 125.7(4)
C11 N1 C16 126.8(4)
C1 N2 C10 108.6(4)
C1 N2 C8 110.7(4)
C10 N2 C8 140.7(4)

loop_
_geom_bond_atom_site_label_1
_geom_bond_atom_site_label_2
_geom_bond_distance
C1 N1 1.337(6)
C1 N2 1.353(6)
C1 C2 1.441(7)
C2 C3 1.386(7)
C2 C7 1.413(6)
C3 C4 1.385(7)
C3 H3 0.95
C4 C5 1.389(8)
C4 H4 0.95
C5 C6 1.379(8)
C5 H5 0.95
C6 C7 1.396(7)
C6 H6 0.95
C7 C8 1.477(7)
C8 C9 1.332(7)
C8 N2 1.433(6)
C9 I1 2.066(5)
C9 H9 0.95
C10 C11 1.389(6)
C10 C15 1.395(7)
C10 N2 1.398(6)
C11 C12 1.387(7)
C11 N1 1.414(6)
C12 C13 1.368(7)
C12 H12 0.95
C13 C14 1.404(8)
C13 H13 0.95
C14 C15 1.381(7)
C14 H14 0.95
C15 H15 0.95
C16 C17 1.382(7)
C16 C21 1.383(7)
C16 N1 1.442(6)
C17 C18 1.389(7)
C17 H17 0.95
C18 C19 1.366(9)
C18 H18 0.95
C19 C20 1.360(8)
C19 H19 0.95
C20 C21 1.395(7)
C20 H20 0.95
C21 H21 0.95
I2 I3 2.9583(5)
I3 I4 2.8790(5)

loop_
_geom_torsion_atom_site_label_1
_geom_torsion_atom_site_label_2
_geom_torsion_atom_site_label_3
_geom_torsion_atom_site_label_4
_geom_torsion
N1 C1 C2 C3 -0.9(10)
N2 C1 C2 C3 176.8(5)
N1 C1 C2 C7 -179.6(6)
N2 C1 C2 C7 -1.9(5)
C7 C2 C3 C4 -1.2(7)
C1 C2 C3 C4 -179.6(5)
C2 C3 C4 C5 0.1(8)
C3 C4 C5 C6 0.4(8)
C4 C5 C6 C7 0.2(8)
C5 C6 C7 C2 -1.2(7)
C5 C6 C7 C8 179.6(5)
C3 C2 C7 C6 1.7(7)
C1 C2 C7 C6 -179.5(4)
C3 C2 C7 C8 -178.9(4)
C1 C2 C7 C8 -0.1(5)
C6 C7 C8 C9 2.3(9)
C2 C7 C8 C9 -176.9(5)
C6 C7 C8 N2 -178.9(5)
C2 C7 C8 N2 1.8(5)
N2 C8 C9 I1 -178.6(3)
C7 C8 C9 I1 0.0(9)
C15 C10 C11 C12 0.9(7)
N2 C10 C11 C12 179.1(4)
C15 C10 C11 N1 -178.8(4)
N2 C10 C11 N1 -0.7(5)
C10 C11 C12 C13 -1.5(7)
N1 C11 C12 C13 178.2(5)
C11 C12 C13 C14 1.6(8)
C12 C13 C14 C15 -1.3(9)
C13 C14 C15 C10 0.7(8)
C11 C10 C15 C14 -0.5(7)
N2 C10 C15 C14 -178.0(5)
C21 C16 C17 C18 -0.5(8)
N1 C16 C17 C18 177.8(5)
C16 C17 C18 C19 -0.1(8)
C17 C18 C19 C20 0.8(9)
C18 C19 C20 C21 -0.8(9)
C17 C16 C21 C20 0.6(8)
N1 C16 C21 C20 -177.8(5)
C19 C20 C21 C16 0.1(9)
N2 C1 N1 C11 -0.5(5)
C2 C1 N1 C11 177.2(6)
N2 C1 N1 C16 171.9(4)
C2 C1 N1 C16 -10.4(9)
C12 C11 N1 C1 -179.0(5)
C10 C11 N1 C1 0.8(5)
C12 C11 N1 C16 8.7(8)
C10 C11 N1 C16 -171.6(4)
C17 C16 N1 C1 123.5(5)
C21 C16 N1 C1 -58.1(7)
C17 C16 N1 C11 -65.5(7)
C21 C16 N1 C11 112.9(6)
N1 C1 N2 C10 0.1(5)
C2 C1 N2 C10 -178.3(4)
N1 C1 N2 C8 -178.4(4)
C2 C1 N2 C8 3.2(5)
C11 C10 N2 C1 0.4(5)
C15 C10 N2 C1 178.1(5)
C11 C10 N2 C8 178.2(5)
C15 C10 N2 C8 -4.0(10)
C9 C8 N2 C1 175.9(5)
C7 C8 N2 C1 -3.1(5)
C9 C8 N2 C10 -1.9(9)
C7 C8 N2 C10 179.1(5)
